data_1503231
loop_
_publ_author_name
'Escudero-Ad\'an, Eduardo C'
'Mart\'inez Belmonte, Marta'
'Benet-Buchholz, Jordi'
'Kleij, Arjan W.'

_publ_section_title
;
 Practical approach to structurally diverse monoimine salts and
 nonsymmetrical metallosalphen complexes.
;
_journal_issue 20
_journal_name_full 'Organic letters'
_journal_page_first 4592
_journal_page_last 4595
_journal_paper_doi 10.1021/ol101898y
_journal_volume 12
_journal_year 2010
_chemical_absolute_configuration ad
_chemical_formula_sum 'C29 H46 N4 O3'
_chemical_formula_weight 498.70
_chemical_name_systematic
; 
 ? 
;
_space_group_IT_number 33
_symmetry_cell_setting orthorhombic
_symmetry_space_group_name_Hall 'P 2c -2n'
_symmetry_space_group_name_H-M 'P n a 21'
_atom_sites_solution_hydrogens geom
_atom_sites_solution_primary direct
_atom_sites_solution_secondary difmap
_audit_creation_method SHELXL-97
_cell_angle_alpha 90.00
_cell_angle_beta 90.00
_cell_angle_gamma 90.00
_cell_formula_units_Z 4
_cell_length_a 16.092
_cell_length_b 13.971
_cell_length_c 12.527
_cell_measurement_reflns_used 5134
_cell_measurement_temperature 100(2)
_cell_measurement_theta_max 31.97
_cell_measurement_theta_min 2.52
_cell_volume 2816.337
_computing_cell_refinement 'Bruker APEX2 v2009.1-0'
_computing_data_collection 'Bruker APEX2 v2009.1-0'
_computing_data_reduction 'Bruker SAINT V7.60A'
_computing_molecular_graphics 'Bruker SHELXTL'
_computing_publication_material 'Bruker SHELXTL'
_computing_structure_refinement 'SHELXS-97 (Sheldrick, 2008)'
_computing_structure_solution 'SHELXS-97 (Sheldrick, 2008)'
_diffrn_ambient_temperature 100(2)
_diffrn_detector_area_resol_mean 512
_diffrn_detector_type '4K CCD area detector APEX II'
_diffrn_measured_fraction_theta_full 0.975
_diffrn_measured_fraction_theta_max 0.975
_diffrn_measurement_device_type 'Kappa 4-axis goniometer bruker-nonius'
_diffrn_measurement_method
;
 Fullsphere data collection, phi and omega scans
;
_diffrn_measurement_specimen_support 'magnetic support whith 10 micron nylon fiber cryoloop'
_diffrn_radiation_monochromator 'Multilayer Montel 200 mirrors'
_diffrn_radiation_type MoK\a
_diffrn_radiation_wavelength 0.71073
_diffrn_reflns_av_R_equivalents 0.0500
_diffrn_reflns_av_sigmaI/netI 0.0468
_diffrn_reflns_limit_h_max 24
_diffrn_reflns_limit_h_min -23
_diffrn_reflns_limit_k_max 20
_diffrn_reflns_limit_k_min -20
_diffrn_reflns_limit_l_max 18
_diffrn_reflns_limit_l_min -9
_diffrn_reflns_number 19483
_diffrn_reflns_theta_full 32.28
_diffrn_reflns_theta_max 32.28
_diffrn_reflns_theta_min 1.93
_diffrn_source 'rotating anode X-ray tube'
_diffrn_source_current 70
_diffrn_source_power 50
_diffrn_source_size '3 mm x 0.3 mm fine focus'
_diffrn_source_type 'Bruker-Nonius FR 591'
_exptl_absorpt_coefficient_mu 0.076
_exptl_absorpt_correction_T_max 0.98
_exptl_absorpt_correction_T_min 0.80
_exptl_absorpt_correction_type empirical
_exptl_absorpt_process_details
; 
 SADABS Version 2008/1 Bruker-Nonius
 Blessing, Acta Cryst. (1995) A51 33-38
;
_exptl_crystal_colour orange
_exptl_crystal_density_diffrn 1.176
_exptl_crystal_density_method 'not measured'
_exptl_crystal_description Block
_exptl_crystal_F_000 1088
_exptl_crystal_size_max 0.4
_exptl_crystal_size_mid 0.4
_exptl_crystal_size_min 0.3
_refine_diff_density_max 0.342
_refine_diff_density_min -0.239
_refine_diff_density_rms 0.049
_refine_ls_abs_structure_details 'Flack H D (1983), Acta Cryst. A39, 876-881'
_refine_ls_abs_structure_Flack -0.7(9)
_refine_ls_extinction_method none
_refine_ls_goodness_of_fit_ref 1.021
_refine_ls_hydrogen_treatment noref
_refine_ls_matrix_type full
_refine_ls_number_parameters 329
_refine_ls_number_reflns 6612
_refine_ls_number_restraints 1
_refine_ls_restrained_S_all 1.021
_refine_ls_R_factor_all 0.0542
_refine_ls_R_factor_gt 0.0458
_refine_ls_shift/su_max 0.000
_refine_ls_shift/su_mean 0.000
_refine_ls_structure_factor_coef Fsqd
_refine_ls_weighting_details 'calc w=1/[\s^2^(Fo^2^)+(0.0704P)^2^+0.2136P] where P=(Fo^2^+2Fc^2^)/3'
_refine_ls_weighting_scheme calc
_refine_ls_wR_factor_gt 0.1132
_refine_ls_wR_factor_ref 0.1197
_reflns_number_gt 5796
_reflns_number_total 6612
_reflns_threshold_expression >2sigma(I)
_cod_data_source_file ol101898y_si_001.cif
_cod_data_source_block akdm100
_cod_depositor_comments
;
The following automatic conversions were performed:
'_diffrn_measurement_specimen_suppport' tag replaced with
'_diffrn_measurement_specimen_support'.

Automatic conversion script
Id: cif_correct_tags 1440 2010-10-19 06:21:57Z saulius 

The following automatic conversions were performed:

'_symmetry_cell_setting' value 'Orthorhombic' changed to
'orthorhombic' according to
/home/saulius/struct/CIF-dictionaries/cif_core.dic dictionary named
'cif_core.dic' version 2.4.2 from 2011-04-26.

Automatic conversion script
Id: cif_fix_values 1715 2011-07-08 13:25:40Z adriana 
;
_cod_original_cell_volume 2816.3
_cod_original_sg_symbol_H-M Pna2(1)
_cod_database_code 1503231

loop_
_symmetry_equiv_pos_as_xyz
'x, y, z'
'-x, -y, z+1/2'
'-x+1/2, y+1/2, z+1/2'
'x+1/2, -y+1/2, z'

loop_
_atom_site_label
_atom_site_type_symbol
_atom_site_fract_x
_atom_site_fract_y
_atom_site_fract_z
_atom_site_U_iso_or_equiv
_atom_site_adp_type
_atom_site_occupancy
_atom_site_symmetry_multiplicity
_atom_site_calc_flag
_atom_site_refinement_flags
C1 C 0.97406(10) 0.62213(10) 0.45700(13) 0.0188(3) Uani 1 1 d .
C2 C 0.97901(9) 0.72172(11) 0.48710(12) 0.0176(3) Uani 1 1 d .
C3 C 0.97151(10) 0.78628(11) 0.39727(12) 0.0174(3) Uani 1 1 d .
C4 C 0.96542(11) 0.75351(12) 0.29304(13) 0.0235(3) Uani 1 1 d .
H4 H 0.9631 0.7976 0.2375 0.028 Uiso 1 1 calc R
C5 C 0.96264(12) 0.65561(13) 0.26954(14) 0.0279(4) Uani 1 1 d .
H5 H 0.9592 0.6346 0.1992 0.034 Uiso 1 1 calc R
C6 C 0.96505(10) 0.59100(12) 0.35250(15) 0.0248(3) Uani 1 1 d .
H6 H 0.9606 0.5259 0.3383 0.030 Uiso 1 1 calc R
C7 C 0.96704(10) 0.88807(11) 0.42311(13) 0.0189(3) Uani 1 1 d .
H7 H 0.9705 0.9058 0.4945 0.023 Uiso 1 1 calc R
C8 C 0.94596(10) 1.04947(11) 0.38937(13) 0.0200(3) Uani 1 1 d .
C9 C 0.90089(11) 1.07345(12) 0.48031(13) 0.0244(3) Uani 1 1 d .
H9 H 0.8790 1.0251 0.5229 0.029 Uiso 1 1 calc R
C10 C 0.88810(12) 1.16878(12) 0.50843(16) 0.0302(4) Uani 1 1 d .
H10 H 0.8595 1.1841 0.5706 0.036 Uiso 1 1 calc R
C11 C 0.91859(13) 1.24086(12) 0.44243(17) 0.0309(4) Uani 1 1 d .
H11 H 0.9099 1.3047 0.4603 0.037 Uiso 1 1 calc R
C12 C 0.96188(11) 1.21783(12) 0.35019(16) 0.0270(4) Uani 1 1 d .
H12 H 0.9807 1.2666 0.3058 0.032 Uiso 1 1 calc R
C13 C 0.97768(10) 1.12257(11) 0.32293(13) 0.0224(3) Uani 1 1 d .
C1B C 0.19295(10) 0.71350(10) 0.66884(12) 0.0186(3) Uani 1 1 d .
H1B1 H 0.1787 0.7313 0.7414 0.022 Uiso 1 1 calc R
H1B2 H 0.1416 0.6982 0.6321 0.022 Uiso 1 1 calc R
C2B C 0.24683(10) 0.62397(11) 0.67243(13) 0.0210(3) Uani 1 1 d .
H2B1 H 0.3015 0.6401 0.6997 0.025 Uiso 1 1 calc R
H2B2 H 0.2534 0.5986 0.6009 0.025 Uiso 1 1 calc R
C3B C 0.20707(11) 0.54857(11) 0.74384(14) 0.0243(3) Uani 1 1 d .
H3B1 H 0.2026 0.5735 0.8159 0.029 Uiso 1 1 calc R
H3B2 H 0.1514 0.5351 0.7183 0.029 Uiso 1 1 calc R
C4B C 0.25690(13) 0.45616(12) 0.74592(15) 0.0296(4) Uani 1 1 d .
H4B1 H 0.3127 0.4695 0.7685 0.044 Uiso 1 1 calc R
H4B2 H 0.2578 0.4286 0.6757 0.044 Uiso 1 1 calc R
H4B3 H 0.2317 0.4120 0.7949 0.044 Uiso 1 1 calc R
C5B C 0.26605(10) 0.77202(11) 0.50543(12) 0.0182(3) Uani 1 1 d .
H5B1 H 0.3092 0.7244 0.5152 0.022 Uiso 1 1 calc R
H5B2 H 0.2917 0.8280 0.4735 0.022 Uiso 1 1 calc R
C6B C 0.20211(10) 0.73252(11) 0.42762(13) 0.0200(3) Uani 1 1 d .
H6B1 H 0.1659 0.7838 0.4039 0.024 Uiso 1 1 calc R
H6B2 H 0.1683 0.6848 0.4632 0.024 Uiso 1 1 calc R
C7B C 0.24521(10) 0.68747(12) 0.33118(13) 0.0228(3) Uani 1 1 d .
H7B1 H 0.2819 0.7343 0.2988 0.027 Uiso 1 1 calc R
H7B2 H 0.2789 0.6340 0.3549 0.027 Uiso 1 1 calc R
C8B C 0.18332(12) 0.65270(13) 0.24847(14) 0.0287(4) Uani 1 1 d .
H8B1 H 0.1508 0.7058 0.2235 0.043 Uiso 1 1 calc R
H8B2 H 0.1474 0.6057 0.2800 0.043 Uiso 1 1 calc R
H8B3 H 0.2126 0.6246 0.1896 0.043 Uiso 1 1 calc R
C9B C 0.16648(10) 0.87667(10) 0.60546(12) 0.0182(3) Uani 1 1 d .
H9B1 H 0.1488 0.8940 0.6769 0.022 Uiso 1 1 calc R
H9B2 H 0.1187 0.8499 0.5689 0.022 Uiso 1 1 calc R
C10B C 0.19317(11) 0.96719(11) 0.54721(13) 0.0212(3) Uani 1 1 d .
H10A H 0.1960 0.9546 0.4711 0.025 Uiso 1 1 calc R
H10B H 0.2481 0.9860 0.5711 0.025 Uiso 1 1 calc R
C11B C 0.13198(11) 1.04848(11) 0.56824(14) 0.0240(3) Uani 1 1 d .
H11A H 0.0764 1.0273 0.5497 0.029 Uiso 1 1 calc R
H11B H 0.1324 1.0637 0.6438 0.029 Uiso 1 1 calc R
C12B C 0.15259(13) 1.13839(12) 0.50477(16) 0.0311(4) Uani 1 1 d .
H12A H 0.1486 1.1248 0.4298 0.047 Uiso 1 1 calc R
H12B H 0.2081 1.1587 0.5214 0.047 Uiso 1 1 calc R
H12C H 0.1141 1.1883 0.5231 0.047 Uiso 1 1 calc R
C13B C 0.30586(10) 0.83554(11) 0.67960(12) 0.0191(3) Uani 1 1 d .
H13A H 0.3448 0.7832 0.6889 0.023 Uiso 1 1 calc R
H13B H 0.3340 0.8851 0.6392 0.023 Uiso 1 1 calc R
C14B C 0.28430(11) 0.87539(13) 0.78903(14) 0.0243(3) Uani 1 1 d .
H14A H 0.2459 0.8326 0.8248 0.029 Uiso 1 1 calc R
H14B H 0.2575 0.9372 0.7812 0.029 Uiso 1 1 calc R
C15B C 0.36285(11) 0.88610(13) 0.85548(14) 0.0256(3) Uani 1 1 d .
H15A H 0.4015 0.9275 0.8182 0.031 Uiso 1 1 calc R
H15B H 0.3889 0.8239 0.8636 0.031 Uiso 1 1 calc R
C16B C 0.34506(14) 0.92770(15) 0.96545(16) 0.0355(4) Uani 1 1 d .
H16A H 0.3042 0.8891 1.0009 0.053 Uiso 1 1 calc R
H16B H 0.3245 0.9919 0.9580 0.053 Uiso 1 1 calc R
H16C H 0.3953 0.9284 1.0068 0.053 Uiso 1 1 calc R
N1 N 0.97345(9) 0.55033(9) 0.54019(13) 0.0246(3) Uani 1 1 d .
N2 N 0.95857(9) 0.95444(9) 0.35326(11) 0.0210(3) Uani 1 1 d .
N3 N 1.02591(9) 1.09913(11) 0.23559(12) 0.0260(3) Uani 1 1 d .
H3A H 1.0470 1.1436 0.1966 0.031 Uiso 1 1 calc R
H3B H 1.0349 1.0400 0.2202 0.031 Uiso 1 1 calc R
N1B N 0.23268(8) 0.79965(9) 0.61410(10) 0.0168(2) Uani 1 1 d .
O1 O 0.92972(10) 0.47809(9) 0.52715(14) 0.0394(4) Uani 1 1 d .
O2 O 1.01471(9) 0.56282(9) 0.62124(12) 0.0324(3) Uani 1 1 d .
O3 O 0.98544(8) 0.75086(8) 0.58220(9) 0.0228(2) Uani 1 1 d .

loop_
_atom_site_aniso_label
_atom_site_aniso_U_11
_atom_site_aniso_U_22
_atom_site_aniso_U_33
_atom_site_aniso_U_23
_atom_site_aniso_U_13
_atom_site_aniso_U_12
C1 0.0191(7) 0.0122(6) 0.0252(7) -0.0031(5) -0.0004(6) 0.0011(5)
C2 0.0166(7) 0.0136(6) 0.0225(7) -0.0018(5) 0.0004(5) -0.0004(5)
C3 0.0175(7) 0.0161(7) 0.0185(6) -0.0026(5) -0.0014(5) 0.0018(5)
C4 0.0277(9) 0.0232(8) 0.0196(6) -0.0041(6) -0.0039(6) 0.0044(6)
C5 0.0320(9) 0.0276(9) 0.0241(7) -0.0117(6) -0.0064(6) 0.0071(6)
C6 0.0236(8) 0.0193(7) 0.0316(8) -0.0121(6) -0.0042(7) 0.0038(6)
C7 0.0224(8) 0.0145(7) 0.0197(6) -0.0011(5) -0.0010(6) -0.0008(5)
C8 0.0231(8) 0.0158(7) 0.0211(6) 0.0022(5) -0.0042(6) -0.0003(5)
C9 0.0315(9) 0.0178(7) 0.0239(7) 0.0005(6) -0.0004(6) 0.0010(6)
C10 0.0380(10) 0.0219(8) 0.0306(8) -0.0073(7) -0.0020(7) 0.0026(7)
C11 0.0375(10) 0.0143(7) 0.0410(10) -0.0036(7) -0.0122(8) -0.0008(6)
C12 0.0276(8) 0.0164(7) 0.0368(9) 0.0070(6) -0.0113(7) -0.0048(6)
C13 0.0217(8) 0.0201(7) 0.0255(7) 0.0064(6) -0.0083(6) -0.0013(5)
C1B 0.0200(7) 0.0162(7) 0.0195(6) 0.0010(5) 0.0037(5) -0.0031(5)
C2B 0.0220(8) 0.0177(7) 0.0232(7) 0.0037(5) 0.0028(6) -0.0004(5)
C3B 0.0275(8) 0.0208(7) 0.0246(7) 0.0050(6) 0.0009(7) -0.0030(6)
C4B 0.0432(11) 0.0203(8) 0.0253(7) 0.0052(6) -0.0034(7) -0.0001(7)
C5B 0.0198(7) 0.0168(7) 0.0181(6) -0.0008(5) 0.0046(5) -0.0010(5)
C6B 0.0208(7) 0.0187(7) 0.0204(6) -0.0002(5) 0.0020(6) -0.0001(5)
C7B 0.0261(8) 0.0201(7) 0.0223(7) -0.0029(6) 0.0041(6) 0.0001(6)
C8B 0.0326(10) 0.0309(9) 0.0227(7) -0.0033(7) -0.0003(7) 0.0003(7)
C9B 0.0178(7) 0.0166(6) 0.0201(6) 0.0012(5) 0.0013(5) 0.0010(5)
C10B 0.0260(8) 0.0156(7) 0.0220(6) 0.0013(5) 0.0028(6) 0.0004(5)
C11B 0.0261(8) 0.0176(7) 0.0283(7) 0.0006(6) -0.0017(6) 0.0023(5)
C12B 0.0405(11) 0.0183(7) 0.0346(9) 0.0058(7) -0.0063(8) 0.0029(6)
C13B 0.0170(7) 0.0192(7) 0.0211(6) -0.0007(5) -0.0001(5) -0.0013(5)
C14B 0.0220(8) 0.0270(8) 0.0239(7) -0.0067(6) 0.0008(6) -0.0003(6)
C15B 0.0255(8) 0.0266(8) 0.0246(7) -0.0001(6) -0.0037(7) -0.0032(6)
C16B 0.0410(11) 0.0381(10) 0.0274(8) -0.0081(8) -0.0056(8) -0.0078(8)
N1 0.0279(7) 0.0115(6) 0.0345(7) -0.0022(5) 0.0034(6) 0.0012(5)
N2 0.0268(7) 0.0164(6) 0.0199(6) 0.0007(5) 0.0003(5) 0.0013(5)
N3 0.0278(8) 0.0222(7) 0.0278(7) 0.0101(6) 0.0011(6) -0.0001(5)
N1B 0.0180(6) 0.0142(6) 0.0181(5) -0.0001(4) 0.0022(5) -0.0015(4)
O1 0.0468(8) 0.0157(6) 0.0557(9) -0.0010(6) 0.0019(7) -0.0109(5)
O2 0.0437(8) 0.0198(6) 0.0338(7) 0.0041(5) -0.0067(6) 0.0019(5)
O3 0.0363(7) 0.0134(5) 0.0188(5) -0.0021(4) -0.0022(5) -0.0025(4)

loop_
_atom_type_symbol
_atom_type_description
_atom_type_scat_dispersion_real
_atom_type_scat_dispersion_imag
_atom_type_scat_source
C C 0.0033 0.0016 'International Tables Vol C Tables 4.2.6.8 and 6.1.1.4'
H H 0.0000 0.0000 'International Tables Vol C Tables 4.2.6.8 and 6.1.1.4'
N N 0.0061 0.0033 'International Tables Vol C Tables 4.2.6.8 and 6.1.1.4'
O O 0.0106 0.0060 'International Tables Vol C Tables 4.2.6.8 and 6.1.1.4'

loop_
_geom_angle_atom_site_label_1
_geom_angle_atom_site_label_2
_geom_angle_atom_site_label_3
_geom_angle
C6 C1 C2 123.67(15)
C6 C1 N1 117.50(14)
C2 C1 N1 118.72(14)
O3 C2 C1 124.15(14)
O3 C2 C3 122.64(14)
C1 C2 C3 113.14(13)
C4 C3 C2 122.15(14)
C4 C3 C7 121.78(14)
C2 C3 C7 116.02(13)
C3 C4 C5 121.51(16)
C6 C5 C4 118.75(15)
C5 C6 C1 120.64(15)
N2 C7 C3 123.93(15)
C9 C8 C13 119.77(15)
C9 C8 N2 124.16(15)
C13 C8 N2 115.94(15)
C8 C9 C10 120.95(17)
C11 C10 C9 119.30(18)
C12 C11 C10 120.26(16)
C11 C12 C13 121.06(16)
N3 C13 C12 121.45(16)
N3 C13 C8 119.90(15)
C12 C13 C8 118.60(16)
C2B C1B N1B 115.01(13)
C1B C2B C3B 110.27(13)
C4B C3B C2B 112.08(15)
N1B C5B C6B 115.39(12)
C5B C6B C7B 110.42(13)
C8B C7B C6B 111.95(14)
N1B C9B C10B 115.16(12)
C9B C10B C11B 110.70(13)
C12B C11B C10B 112.53(15)
C14B C13B N1B 115.52(13)
C13B C14B C15B 109.88(14)
C14B C15B C16B 112.12(15)
O2 N1 O1 122.14(16)
O2 N1 C1 119.62(14)
O1 N1 C1 118.23(16)
C7 N2 C8 118.35(14)
C5B N1B C9B 111.46(12)
C5B N1B C13B 107.13(11)
C9B N1B C13B 110.38(11)
C5B N1B C1B 110.60(11)
C9B N1B C1B 107.29(11)
C13B N1B C1B 110.00(11)

loop_
_geom_bond_atom_site_label_1
_geom_bond_atom_site_label_2
_geom_bond_distance
C1 C6 1.387(2)
C1 C2 1.444(2)
C1 N1 1.446(2)
C2 O3 1.2631(19)
C2 C3 1.447(2)
C3 C4 1.387(2)
C3 C7 1.460(2)
C4 C5 1.400(2)
C5 C6 1.377(3)
C7 N2 1.282(2)
C8 C9 1.391(2)
C8 C13 1.413(2)
C8 N2 1.417(2)
C9 C10 1.393(2)
C10 C11 1.392(3)
C11 C12 1.387(3)
C12 C13 1.397(2)
C13 N3 1.381(2)
C1B C2B 1.523(2)
C1B N1B 1.5257(19)
C2B C3B 1.523(2)
C3B C4B 1.520(2)
C5B N1B 1.5135(19)
C5B C6B 1.521(2)
C6B C7B 1.529(2)
C7B C8B 1.517(3)
C9B N1B 1.5179(19)
C9B C10B 1.522(2)
C10B C11B 1.526(2)
C11B C12B 1.523(2)
C13B C14B 1.520(2)
C13B N1B 1.520(2)
C14B C15B 1.521(2)
C15B C16B 1.522(3)
N1 O2 1.226(2)
N1 O1 1.2411(18)

loop_
_geom_torsion_atom_site_label_1
_geom_torsion_atom_site_label_2
_geom_torsion_atom_site_label_3
_geom_torsion_atom_site_label_4
_geom_torsion
C6 C1 C2 O3 178.44(16)
N1 C1 C2 O3 2.3(2)
C6 C1 C2 C3 1.5(2)
N1 C1 C2 C3 -174.72(14)
O3 C2 C3 C4 179.26(16)
C1 C2 C3 C4 -3.7(2)
O3 C2 C3 C7 -3.3(2)
C1 C2 C3 C7 173.68(14)
C2 C3 C4 C5 2.8(3)
C7 C3 C4 C5 -174.49(16)
C3 C4 C5 C6 0.8(3)
C4 C5 C6 C1 -3.0(3)
C2 C1 C6 C5 1.9(3)
N1 C1 C6 C5 178.10(16)
C4 C3 C7 N2 -1.1(3)
C2 C3 C7 N2 -178.49(15)
C13 C8 C9 C10 -1.5(3)
N2 C8 C9 C10 -177.23(16)
C8 C9 C10 C11 2.2(3)
C9 C10 C11 C12 -0.6(3)
C10 C11 C12 C13 -1.7(3)
C11 C12 C13 N3 -175.17(16)
C11 C12 C13 C8 2.3(2)
C9 C8 C13 N3 176.79(15)
N2 C8 C13 N3 -7.2(2)
C9 C8 C13 C12 -0.7(2)
N2 C8 C13 C12 175.36(14)
N1B C1B C2B C3B 170.86(13)
C1B C2B C3B C4B 177.48(14)
N1B C5B C6B C7B -167.73(12)
C5B C6B C7B C8B -176.48(14)
N1B C9B C10B C11B -164.98(13)
C9B C10B C11B C12B -175.64(14)
N1B C13B C14B C15B 166.47(13)
C13B C14B C15B C16B 178.88(14)
C6 C1 N1 O2 148.13(16)
C2 C1 N1 O2 -35.4(2)
C6 C1 N1 O1 -32.8(2)
C2 C1 N1 O1 143.62(16)
C3 C7 N2 C8 173.22(14)
C9 C8 N2 C7 -35.1(2)
C13 C8 N2 C7 149.04(16)
C6B C5B N1B C9B -60.02(16)
C6B C5B N1B C13B 179.13(12)
C6B C5B N1B C1B 59.24(16)
C10B C9B N1B C5B -55.68(16)
C10B C9B N1B C13B 63.25(16)
C10B C9B N1B C1B -176.90(12)
C14B C13B N1B C5B 174.82(13)
C14B C13B N1B C9B 53.29(16)
C14B C13B N1B C1B -64.92(16)
C2B C1B N1B C5B 51.00(17)
C2B C1B N1B C9B 172.75(13)
C2B C1B N1B C13B -67.15(16)
